data_1524657
loop_
_publ_author_name
'Kashaev, A.A.'
'Sokolova, G.V.'

_publ_section_title
;
 Crystal structure of Cs Nb O (S O4)2
;
_journal_name_full Kristallografiya
_journal_page_first 620
_journal_page_last 621
_journal_volume 18
_journal_year 1973
_chemical_formula_sum 'Cs Nb O9 S2'
_chemical_name_systematic 'Cs Nb O (S O4)2'
_space_group_IT_number 62
_symmetry_space_group_name_Hall '-P 2c 2n'
_symmetry_space_group_name_H-M 'P n a m'
_cell_angle_alpha 90
_cell_angle_beta 90
_cell_angle_gamma 90
_cell_formula_units_Z 4
_cell_length_a 17.55
_cell_length_b 8.82
_cell_length_c 5.17
_cell_volume 800.269
_citation_journal_id_ASTM KRISAJ
_cod_data_source_file Kashaev_KRISAJ_1973_721.cif
_cod_data_source_block Cs1Nb1O9S2
_cod_original_cell_volume 800.2694
_cod_original_sg_symbol_Hall '-P 2ac 2n (-x,z,y)'
_cod_original_formula_sum 'Cs1 Nb1 O9 S2'
_cod_database_code 1524657

loop_
_symmetry_equiv_pos_as_xyz
x,y,z
-x+1/2,y+1/2,-z
x+1/2,-y+1/2,-z+1/2
-x,-y,z+1/2
-x,-y,-z
x-1/2,-y-1/2,z
-x-1/2,y-1/2,z-1/2
x,y,-z-1/2

loop_
_atom_site_label
_atom_site_type_symbol
_atom_site_fract_x
_atom_site_fract_y
_atom_site_fract_z
_atom_site_occupancy
_atom_site_U_iso_or_equiv
O4 O-2 0.4718 -0.013 0.75 1 0.0
O3 O-2 0.2634 0.3098 0.25 1 0.0
S2 S+6 0.4348 0.13 0.75 1 0.0
Cs1 Cs+1 0.0674 0.1512 0.25 1 0.0
O7 O-2 0.1537 0.3982 0.75 1 0.0
S1 S+6 0.2943 0.4573 0.25 1 0.0
O6 O-2 0.3827 0.4746 0.25 1 0.0
Nb1 Nb+5 0.3145 0.0633 0.25 1 0.0
O5 O-2 0.4846 0.2568 0.75 1 0.0
O1 O-2 0.2286 0.0403 -0.019 1 0.0
O2 O-2 0.3819 0.1561 -0.0195 1 0.0
